data_4070620
loop_
_publ_author_name
'Crossley, Ian R.'
'Foreman, Mark R. St.-J.'
'Hill, Anthony F.'
'Owen, Gareth R.'
'White, Andrew J. P.'
'Williams, David J.'
'Willis, Anthony C.'

_publ_section_title
;
 Synthesis of the Ruthenaboratranes [Ru(CS)(PPh3){B(mt)3}](Ru\\rightarrow
 B)8and [Ru(CO)(CNR){B(mt)3}](Ru\\rightarrow B)8(mt = methimazolyl, R
 =tBu, C6H3Me2-2,6, C6H2Me3-2,4,6)
;
_journal_issue 3
_journal_name_full Organometallics
_journal_page_first 381
_journal_paper_doi 10.1021/om7008777
_journal_volume 27
_journal_year 2008
_chemical_formula_moiety 'C18 H24 B N7 O Ru S3'
_chemical_formula_sum 'C18 H24 B N7 O Ru S3'
_chemical_formula_weight 562.50
_chemical_name_systematic
; 
 ? 
;
_space_group_IT_number 14
_symmetry_cell_setting monoclinic
_symmetry_space_group_name_Hall '-P 2ybc'
_symmetry_space_group_name_H-M 'P 1 21/c 1'
_atom_sites_solution_hydrogens geom
_atom_sites_solution_primary direct
_atom_sites_solution_secondary difmap
_audit_creation_method SHELXL-97
_cell_angle_alpha 90
_cell_angle_beta 91.665(10)
_cell_angle_gamma 90
_cell_formula_units_Z 4
_cell_length_a 14.3067(13)
_cell_length_b 13.3228(10)
_cell_length_c 13.0886(11)
_cell_measurement_reflns_used 22
_cell_measurement_temperature 293(2)
_cell_measurement_theta_max 25.00
_cell_measurement_theta_min 11.03
_cell_volume 2493.7(4)
_computing_cell_refinement 'Siemens XSCANS'
_computing_data_collection 'Siemens XSCANS'
_computing_data_reduction 'Siemens SHELXTL'
_computing_molecular_graphics 'Siemens SHELXTL'
_computing_publication_material 'Siemens SHELXTL'
_computing_structure_refinement 'SHELXL-97 (Sheldrick, 1997)'
_computing_structure_solution 'SHELXS-97 (Sheldrick, 1990)'
_diffrn_ambient_temperature 293(2)
_diffrn_measured_fraction_theta_full 0.999
_diffrn_measured_fraction_theta_max 0.999
_diffrn_measurement_device_type 'Siemens P4'
_diffrn_measurement_method '\w scans'
_diffrn_radiation_monochromator graphite
_diffrn_radiation_source 'sealed tube'
_diffrn_radiation_type CuK\a
_diffrn_radiation_wavelength 1.54178
_diffrn_reflns_av_R_equivalents 0.0427
_diffrn_reflns_av_sigmaI/netI 0.0532
_diffrn_reflns_limit_h_max 16
_diffrn_reflns_limit_h_min -16
_diffrn_reflns_limit_k_max 0
_diffrn_reflns_limit_k_min -14
_diffrn_reflns_limit_l_max 14
_diffrn_reflns_limit_l_min 0
_diffrn_reflns_number 3864
_diffrn_reflns_theta_full 59.98
_diffrn_reflns_theta_max 59.98
_diffrn_reflns_theta_min 4.54
_diffrn_standards_interval_count 97
_diffrn_standards_number 3
_exptl_absorpt_coefficient_mu 7.635
_exptl_absorpt_correction_T_max 0.5942
_exptl_absorpt_correction_T_min 0.1307
_exptl_absorpt_correction_type empirical
_exptl_crystal_colour Yellow
_exptl_crystal_density_diffrn 1.498
_exptl_crystal_density_method 'not measured'
_exptl_crystal_description 'blocky plates'
_exptl_crystal_F_000 1144
_exptl_crystal_size_max 0.68
_exptl_crystal_size_mid 0.50
_exptl_crystal_size_min 0.20
_refine_diff_density_max 0.799
_refine_diff_density_min -1.190
_refine_diff_density_rms 0.112
_refine_ls_extinction_method none
_refine_ls_goodness_of_fit_ref 1.013
_refine_ls_hydrogen_treatment constr
_refine_ls_matrix_type full
_refine_ls_number_parameters 310
_refine_ls_number_reflns 3679
_refine_ls_number_restraints 214
_refine_ls_restrained_S_all 0.988
_refine_ls_R_factor_all 0.0812
_refine_ls_R_factor_gt 0.0571
_refine_ls_shift/su_max 0.000
_refine_ls_shift/su_mean 0.000
_refine_ls_structure_factor_coef Fsqd
_refine_ls_weighting_details 'calc w=1/[\s^2^(Fo^2^)+(0.0980P)^2^+0.0000P] where P=(Fo^2^+2Fc^2^)/3'
_refine_ls_weighting_scheme calc
_refine_ls_wR_factor_gt 0.1411
_refine_ls_wR_factor_ref 0.1526
_reflns_number_gt 2723
_reflns_number_total 3679
_reflns_threshold_expression >2sigma(I)
_cod_data_source_file om7008777-file002.cif
_cod_data_source_block Compound_3a
_cod_depositor_comments
;
The following automatic conversions were performed:

'_symmetry_cell_setting' value 'Monoclinic' changed to 'monoclinic'
according to /home/saulius/struct/CIF-dictionaries/cif_core.dic
dictionary named 'cif_core.dic' version 2.4.1 from
2010-06-29.

'_exptl_absorpt_correction_type' value 'Empirical'
changed to 'empirical' according to
/home/saulius/struct/CIF-dictionaries/cif_core.dic dictionary named
'cif_core.dic' version 2.4.1 from 2010-06-29.

Automatic conversion script
Id: cif_fix_values 1715 2011-07-08 13:25:40Z adriana 
;
_cod_original_sg_symbol_H-M P2(1)/c
_cod_database_code 4070620

loop_
_symmetry_equiv_pos_as_xyz
'x, y, z'
'-x, y+1/2, -z+1/2'
'-x, -y, -z'
'x, -y-1/2, z-1/2'

loop_
_atom_site_label
_atom_site_type_symbol
_atom_site_fract_x
_atom_site_fract_y
_atom_site_fract_z
_atom_site_U_iso_or_equiv
_atom_site_adp_type
_atom_site_occupancy
_atom_site_symmetry_multiplicity
_atom_site_calc_flag
_atom_site_refinement_flags
_atom_site_disorder_assembly
_atom_site_disorder_group
Ru Ru 0.74493(3) 0.46336(3) 0.24958(4) 0.0437(2) Uani 1 1 d . . .
S1 S 0.83058(15) 0.55725(12) 0.12560(15) 0.0578(5) Uani 1 1 d . . .
S2 S 0.66612(13) 0.33429(15) 0.34145(15) 0.0589(5) Uani 1 1 d . . .
S3 S 0.88734(14) 0.44964(14) 0.36413(16) 0.0589(5) Uani 1 1 d . . .
C C 0.6481(5) 0.4629(5) 0.1568(7) 0.0565(19) Uani 1 1 d . . .
O O 0.5873(4) 0.4637(5) 0.0971(5) 0.0828(18) Uani 1 1 d . . .
B B 0.8040(4) 0.3369(5) 0.1685(5) 0.0368(15) Uani 1 1 d . . .
C1 C 0.8425(4) 0.4634(4) 0.0380(5) 0.0416(14) Uani 1 1 d . . .
N2 N 0.8215(3) 0.3668(4) 0.0553(4) 0.0380(11) Uani 1 1 d . . .
C3 C 0.8452(5) 0.3130(5) -0.0312(6) 0.0531(17) Uani 1 1 d . . .
H3A H 0.8392 0.2440 -0.0400 0.064 Uiso 1 1 calc R . .
C4 C 0.8780(6) 0.3777(6) -0.0995(6) 0.063(2) Uani 1 1 d . . .
H4A H 0.8982 0.3619 -0.1644 0.076 Uiso 1 1 calc R . .
N5 N 0.8765(4) 0.4716(4) -0.0564(5) 0.0510(14) Uani 1 1 d . . .
C6 C 0.9069(6) 0.5640(7) -0.1035(8) 0.075(2) Uani 1 1 d . . .
H6A H 0.8596 0.5868 -0.1517 0.113 Uiso 1 1 calc R . .
H6B H 0.9640 0.5523 -0.1382 0.113 Uiso 1 1 calc R . .
H6C H 0.9171 0.6142 -0.0517 0.113 Uiso 1 1 calc R . .
C7 C 0.6881(4) 0.2353(5) 0.2614(6) 0.0501(16) Uani 1 1 d . . .
N8 N 0.7424(4) 0.2412(4) 0.1789(4) 0.0462(13) Uani 1 1 d . . .
C9 C 0.7451(6) 0.1464(5) 0.1361(7) 0.060(2) Uani 1 1 d . . .
H9A H 0.7759 0.1288 0.0772 0.072 Uiso 1 1 calc R . .
C10 C 0.6954(6) 0.0840(6) 0.1945(7) 0.071(2) Uani 1 1 d . . .
H10A H 0.6872 0.0154 0.1849 0.085 Uiso 1 1 calc R . .
N11 N 0.6593(4) 0.1415(5) 0.2712(5) 0.0614(17) Uani 1 1 d . . .
C12 C 0.6021(8) 0.1039(8) 0.3543(9) 0.101(4) Uani 1 1 d . . .
H12A H 0.6422 0.0797 0.4091 0.151 Uiso 1 1 calc R . .
H12B H 0.5631 0.0500 0.3294 0.151 Uiso 1 1 calc R . .
H12C H 0.5636 0.1572 0.3790 0.151 Uiso 1 1 calc R . .
C13 C 0.9401(5) 0.3562(5) 0.2984(6) 0.0491(16) Uani 1 1 d . . .
N14 N 0.9025(4) 0.3105(4) 0.2165(4) 0.0437(13) Uani 1 1 d . . .
C15 C 0.9667(5) 0.2383(5) 0.1818(6) 0.0565(19) Uani 1 1 d . . .
H15A H 0.9585 0.1961 0.1257 0.068 Uiso 1 1 calc R . .
C16 C 1.0419(5) 0.2424(6) 0.2458(7) 0.066(2) Uani 1 1 d . . .
H16A H 1.0955 0.2033 0.2418 0.080 Uiso 1 1 calc R . .
N17 N 1.0255(4) 0.3144(5) 0.3182(6) 0.0651(19) Uani 1 1 d . . .
C18 C 1.0874(7) 0.3446(9) 0.4030(9) 0.094(3) Uani 1 1 d . . .
H18A H 1.0615 0.4018 0.4366 0.141 Uiso 1 1 calc R . .
H18B H 1.1476 0.3617 0.3776 0.141 Uiso 1 1 calc R . .
H18C H 1.0940 0.2901 0.4507 0.141 Uiso 1 1 calc R . .
C19 C 0.6962(6) 0.5808(6) 0.3383(6) 0.063(2) Uani 1 1 d . . .
N19 N 0.6606(5) 0.6428(5) 0.3849(6) 0.076(2) Uani 1 1 d . A .
C20 C 0.6092(6) 0.7154(7) 0.4381(7) 0.079(3) Uani 1 1 d D . .
C21 C 0.5070(8) 0.6960(15) 0.4156(16) 0.112(6) Uani 0.698(4) 1 d PDU A 1
H21A H 0.4902 0.6315 0.4421 0.168 Uiso 0.698(4) 1 calc PR A 1
H21B H 0.4952 0.6971 0.3430 0.168 Uiso 0.698(4) 1 calc PR A 1
H21C H 0.4703 0.7471 0.4471 0.168 Uiso 0.698(4) 1 calc PR A 1
C22 C 0.6355(16) 0.8195(11) 0.3998(19) 0.149(8) Uani 0.698(4) 1 d PDU A 1
H22A H 0.6208 0.8243 0.3280 0.223 Uiso 0.698(4) 1 calc PR A 1
H22B H 0.7013 0.8303 0.4117 0.223 Uiso 0.698(4) 1 calc PR A 1
H22C H 0.6010 0.8694 0.4358 0.223 Uiso 0.698(4) 1 calc PR A 1
C23 C 0.6311(14) 0.7091(17) 0.5522(10) 0.119(7) Uani 0.698(4) 1 d PDU A 1
H23A H 0.6151 0.6436 0.5767 0.178 Uiso 0.698(4) 1 calc PR A 1
H23B H 0.5955 0.7589 0.5872 0.178 Uiso 0.698(4) 1 calc PR A 1
H23C H 0.6966 0.7209 0.5649 0.178 Uiso 0.698(4) 1 calc PR A 1
C21' C 0.516(3) 0.749(6) 0.393(6) 0.11(2) Uiso 0.17(2) 1 d PDU A 2
H21D H 0.4709 0.6967 0.4012 0.172 Uiso 0.17(2) 1 calc PR A 2
H21E H 0.5226 0.7630 0.3216 0.172 Uiso 0.17(2) 1 calc PR A 2
H21F H 0.4963 0.8084 0.4275 0.172 Uiso 0.17(2) 1 calc PR A 2
C22' C 0.676(5) 0.803(4) 0.450(7) 0.13(2) Uiso 0.17(2) 1 d PDU A 2
H22D H 0.7152 0.7934 0.5101 0.200 Uiso 0.17(2) 1 calc PR A 2
H22E H 0.6403 0.8641 0.4579 0.200 Uiso 0.17(2) 1 calc PR A 2
H22F H 0.7133 0.8084 0.3912 0.200 Uiso 0.17(2) 1 calc PR A 2
C23' C 0.597(5) 0.663(5) 0.539(3) 0.098(19) Uiso 0.17(2) 1 d PDU A 2
H23D H 0.5790 0.5943 0.5274 0.146 Uiso 0.17(2) 1 calc PR A 2
H23E H 0.5499 0.6962 0.5772 0.146 Uiso 0.17(2) 1 calc PR A 2
H23F H 0.6554 0.6641 0.5780 0.146 Uiso 0.17(2) 1 calc PR A 2
C21" C 0.553(7) 0.773(6) 0.358(6) 0.12(2) Uiso 0.13(2) 1 d PDU A 3
H21G H 0.4982 0.7350 0.3389 0.185 Uiso 0.13(2) 1 calc PR A 3
H21H H 0.5904 0.7831 0.2994 0.185 Uiso 0.13(2) 1 calc PR A 3
H21I H 0.5350 0.8364 0.3856 0.185 Uiso 0.13(2) 1 calc PR A 3
C22" C 0.658(6) 0.784(6) 0.513(6) 0.11(2) Uiso 0.13(2) 1 d PDU A 3
H22G H 0.6681 0.7497 0.5771 0.165 Uiso 0.13(2) 1 calc PR A 3
H22H H 0.6193 0.8423 0.5242 0.165 Uiso 0.13(2) 1 calc PR A 3
H22I H 0.7166 0.8050 0.4871 0.165 Uiso 0.13(2) 1 calc PR A 3
C23" C 0.549(7) 0.639(6) 0.491(8) 0.15(2) Uiso 0.13(2) 1 d PDU A 3
H23G H 0.5869 0.5816 0.5095 0.223 Uiso 0.13(2) 1 calc PR A 3
H23H H 0.4992 0.6183 0.4453 0.223 Uiso 0.13(2) 1 calc PR A 3
H23I H 0.5242 0.6680 0.5511 0.223 Uiso 0.13(2) 1 calc PR A 3

loop_
_atom_site_aniso_label
_atom_site_aniso_U_11
_atom_site_aniso_U_22
_atom_site_aniso_U_33
_atom_site_aniso_U_23
_atom_site_aniso_U_13
_atom_site_aniso_U_12
Ru 0.0441(3) 0.0425(3) 0.0445(3) -0.0094(2) 0.0021(2) 0.0080(2)
S1 0.0777(12) 0.0352(8) 0.0605(11) -0.0071(7) 0.0020(9) -0.0075(7)
S2 0.0547(10) 0.0704(10) 0.0526(11) -0.0015(9) 0.0187(9) 0.0028(8)
S3 0.0607(11) 0.0612(10) 0.0539(11) -0.0097(8) -0.0128(8) -0.0049(8)
C 0.046(4) 0.059(4) 0.065(5) -0.005(3) 0.007(4) 0.016(3)
O 0.058(4) 0.111(5) 0.078(4) -0.010(4) -0.021(3) 0.023(3)
B 0.028(3) 0.047(3) 0.035(4) -0.002(3) 0.001(3) -0.004(3)
C1 0.031(3) 0.043(3) 0.050(4) 0.004(3) -0.009(3) -0.001(2)
N2 0.036(3) 0.041(3) 0.037(3) -0.003(2) 0.000(2) -0.002(2)
C3 0.062(4) 0.052(4) 0.046(4) -0.012(3) 0.008(3) -0.001(3)
C4 0.071(5) 0.072(5) 0.048(4) -0.005(4) 0.018(4) 0.002(4)
N5 0.048(3) 0.062(3) 0.044(3) 0.009(3) 0.005(3) -0.002(3)
C6 0.069(5) 0.075(5) 0.081(6) 0.025(5) 0.017(5) -0.006(4)
C7 0.036(3) 0.060(4) 0.054(4) 0.006(3) 0.005(3) -0.003(3)
N8 0.044(3) 0.045(3) 0.050(3) -0.004(2) 0.006(3) -0.009(2)
C9 0.068(5) 0.042(4) 0.070(5) -0.011(3) 0.009(4) -0.015(3)
C10 0.077(5) 0.045(4) 0.091(7) -0.001(4) 0.006(5) -0.017(4)
N11 0.055(4) 0.063(4) 0.068(4) 0.009(3) 0.014(3) -0.019(3)
C12 0.103(8) 0.087(6) 0.116(9) 0.027(6) 0.048(7) -0.027(6)
C13 0.038(3) 0.055(4) 0.054(4) 0.013(3) -0.001(3) -0.004(3)
N14 0.035(3) 0.043(3) 0.053(3) 0.007(2) 0.004(2) 0.001(2)
C15 0.053(4) 0.051(4) 0.067(5) 0.011(3) 0.021(4) 0.018(3)
C16 0.049(4) 0.071(5) 0.080(6) 0.032(4) 0.017(4) 0.019(4)
N17 0.035(3) 0.080(4) 0.080(5) 0.034(4) -0.006(3) -0.001(3)
C18 0.061(5) 0.116(8) 0.103(8) 0.028(7) -0.037(5) -0.002(5)
C19 0.068(5) 0.071(5) 0.050(4) -0.003(4) -0.004(4) 0.013(4)
N19 0.075(5) 0.072(4) 0.081(5) -0.032(4) 0.010(4) 0.018(4)
C20 0.063(5) 0.089(6) 0.084(7) -0.035(5) -0.014(5) 0.034(4)
C21 0.054(8) 0.125(13) 0.155(17) -0.014(13) -0.003(9) 0.014(8)
C22 0.155(18) 0.075(10) 0.21(2) -0.025(13) -0.019(17) 0.021(11)
C23 0.126(14) 0.150(16) 0.081(11) -0.045(11) 0.004(10) 0.049(13)

loop_
_atom_type_symbol
_atom_type_description
_atom_type_scat_dispersion_real
_atom_type_scat_dispersion_imag
_atom_type_scat_source
C C 0.0181 0.0091 'International Tables Vol C Tables 4.2.6.8 and 6.1.1.4'
H H 0.0000 0.0000 'International Tables Vol C Tables 4.2.6.8 and 6.1.1.4'
B B 0.0090 0.0039 'International Tables Vol C Tables 4.2.6.8 and 6.1.1.4'
N N 0.0311 0.0180 'International Tables Vol C Tables 4.2.6.8 and 6.1.1.4'
O O 0.0492 0.0322 'International Tables Vol C Tables 4.2.6.8 and 6.1.1.4'
S S 0.3331 0.5567 'International Tables Vol C Tables 4.2.6.8 and 6.1.1.4'
Ru Ru 0.0552 3.2960 'International Tables Vol C Tables 4.2.6.8 and 6.1.1.4'

loop_
_geom_angle_atom_site_label_1
_geom_angle_atom_site_label_2
_geom_angle_atom_site_label_3
_geom_angle
C Ru C19 96.5(3)
C Ru B 88.3(3)
C19 Ru B 174.9(3)
C Ru S2 88.4(2)
C19 Ru S2 95.1(2)
B Ru S2 83.36(18)
C Ru S1 86.8(2)
C19 Ru S1 99.8(2)
B Ru S1 82.02(18)
S2 Ru S1 164.74(6)
C Ru S3 173.3(2)
C19 Ru S3 90.1(2)
B Ru S3 85.1(2)
S2 Ru S3 91.93(7)
S1 Ru S3 91.16(7)
C1 S1 Ru 97.7(2)
C7 S2 Ru 98.4(2)
C13 S3 Ru 96.7(3)
O C Ru 179.0(8)
N8 B N2 113.5(5)
N8 B N14 106.6(5)
N2 B N14 105.7(4)
N8 B Ru 111.2(4)
N2 B Ru 109.9(4)
N14 B Ru 109.6(4)
N2 C1 N5 108.8(6)
N2 C1 S1 124.1(5)
N5 C1 S1 127.1(5)
C1 N2 C3 107.2(5)
C1 N2 B 116.6(5)
C3 N2 B 133.7(5)
C4 C3 N2 108.1(6)
C3 C4 N5 107.6(6)
C1 N5 C4 108.3(5)
C1 N5 C6 125.5(6)
C4 N5 C6 126.3(6)
N11 C7 N8 108.7(6)
N11 C7 S2 127.0(5)
N8 C7 S2 124.3(5)
C7 N8 C9 107.1(5)
C7 N8 B 117.2(5)
C9 N8 B 133.6(5)
C10 C9 N8 108.2(7)
C9 C10 N11 106.6(6)
C7 N11 C10 109.3(6)
C7 N11 C12 125.2(7)
C10 N11 C12 125.4(7)
N14 C13 N17 107.8(7)
N14 C13 S3 124.5(5)
N17 C13 S3 127.7(7)
C13 N14 C15 108.6(6)
C13 N14 B 123.9(5)
C15 N14 B 127.5(6)
C16 C15 N14 106.7(7)
C15 C16 N17 107.9(6)
C13 N17 C16 109.0(7)
C13 N17 C18 123.7(8)
C16 N17 C18 127.3(7)
N19 C19 Ru 173.4(8)
C19 N19 C20 174.8(10)
N19 C20 C22" 120(4)
N19 C20 C21' 118(4)
N19 C20 C21 107.6(9)
N19 C20 C21" 106(4)
N19 C20 C23" 94(4)
N19 C20 C22' 104(4)
N19 C20 C23' 101(3)
N19 C20 C23 110.7(9)
N19 C20 C22 108.9(11)
C21 C20 C22 109.8(9)
C21 C20 C23 110.8(9)
C23 C20 C22 109.1(9)
C21' C20 C22' 110.8(15)
C21' C20 C23' 111.1(15)
C22' C20 C23' 110.6(15)
C21" C20 C22" 111.8(16)
C21" C20 C23" 111.2(16)
C22" C20 C23" 111.7(16)

loop_
_geom_bond_atom_site_label_1
_geom_bond_atom_site_label_2
_geom_bond_distance
Ru C 1.816(9)
Ru C19 2.081(8)
Ru B 2.176(7)
Ru S2 2.3984(19)
Ru S1 2.4114(19)
Ru S3 2.501(2)
S1 C1 1.709(6)
S2 C7 1.719(7)
S3 C13 1.702(7)
C O 1.151(10)
B N8 1.558(8)
B N2 1.561(8)
B N14 1.566(9)
C1 N2 1.342(7)
C1 N5 1.345(9)
N2 C3 1.389(8)
C3 C4 1.337(10)
C4 N5 1.373(9)
N5 C6 1.449(9)
C7 N11 1.324(9)
C7 N8 1.350(8)
N8 C9 1.383(8)
C9 C10 1.346(10)
C10 N11 1.375(11)
N11 C12 1.469(10)
C13 N14 1.332(9)
C13 N17 1.360(9)
N14 C15 1.414(8)
C15 C16 1.345(13)
C16 N17 1.373(12)
N17 C18 1.457(12)
C19 N19 1.153(10)
N19 C20 1.411(9)
C20 C22" 1.502(17)
C20 C21' 1.506(17)
C20 C21 1.506(12)
C20 C21" 1.508(17)
C20 C23" 1.510(17)
C20 C22' 1.515(17)
C20 C23' 1.515(17)
C20 C23 1.519(13)
C20 C22 1.526(13)
